data_4126175
loop_
_publ_author_name
'Tan, Yu'
'Luo, Shilong'
'Li, Dongmei'
'Zhang, Nan'
'Jia, Shiqi'
'Liu, Yidong'
'Qin, Wenling'
'Song, Choong Eui'
'Yan, Hailong'

_publ_section_title
;
 Enantioselective Synthesis of anti-syn-Trihalides and
 anti-syn-anti-Tetrahalides via Asymmetric \b-Elimination.
;
_journal_issue 18
_journal_name_full 'Journal of the American Chemical Society'
_journal_page_first 6431
_journal_page_last 6436
_journal_paper_doi 10.1021/jacs.7b02076
_journal_volume 139
_journal_year 2017
_chemical_absolute_configuration ad
_chemical_formula_moiety 'C12 H13 Cl3 O'
_chemical_formula_sum 'C12 H13 Cl3 O'
_chemical_formula_weight 279.57
_space_group_crystal_system monoclinic
_space_group_IT_number 4
_space_group_name_Hall 'P 2yb'
_space_group_name_H-M_alt 'P 1 21 1'
_symmetry_space_group_name_Hall 'P 2yb'
_symmetry_space_group_name_H-M 'P 1 21 1'
_atom_sites_solution_hydrogens geom
_atom_sites_solution_primary dual
_audit_creation_date 2016-11-08
_audit_creation_method
;
Olex2 1.2-alpha
(compiled 2016.10.10 svn.r3347 for OlexSys, GUI svn.r5252)
;
_cell_angle_alpha 90
_cell_angle_beta 112.453(5)
_cell_angle_gamma 90
_cell_formula_units_Z 2
_cell_length_a 9.8618(4)
_cell_length_b 6.3632(2)
_cell_length_c 11.4050(6)
_cell_measurement_reflns_used 5841
_cell_measurement_temperature 293(2)
_cell_measurement_theta_max 25.5220
_cell_measurement_theta_min 3.8960
_cell_volume 661.44(5)
_computing_molecular_graphics 'Olex2 (Dolomanov et al., 2009)'
_computing_publication_material 'Olex2 (Dolomanov et al., 2009)'
_computing_structure_refinement 'ShelXL (Sheldrick, 2015)'
_computing_structure_solution 'ShelXT (Sheldrick, 2015)'
_diffrn_ambient_temperature 293(2)
_diffrn_measured_fraction_theta_full 0.998
_diffrn_measured_fraction_theta_max 0.921
_diffrn_measurement_device_type 'SuperNova, Single source at offset, Eos'
_diffrn_measurement_method '\w scans'
_diffrn_radiation_type MoK\a
_diffrn_radiation_wavelength 0.71073
_diffrn_reflns_av_R_equivalents 0.0293
_diffrn_reflns_av_unetI/netI 0.0245
_diffrn_reflns_Laue_measured_fraction_full 0.998
_diffrn_reflns_Laue_measured_fraction_max 0.921
_diffrn_reflns_limit_h_max 13
_diffrn_reflns_limit_h_min -12
_diffrn_reflns_limit_k_max 8
_diffrn_reflns_limit_k_min -8
_diffrn_reflns_limit_l_max 15
_diffrn_reflns_limit_l_min -15
_diffrn_reflns_number 14569
_diffrn_reflns_point_group_measured_fraction_full 0.999
_diffrn_reflns_point_group_measured_fraction_max 0.888
_diffrn_reflns_theta_full 26.000
_diffrn_reflns_theta_max 29.180
_diffrn_reflns_theta_min 3.469
_diffrn_source 'micro-focus sealed X-ray tube'
_exptl_absorpt_coefficient_mu 0.669
_exptl_absorpt_correction_T_max 1.00000
_exptl_absorpt_correction_T_min 0.86875
_exptl_absorpt_correction_type multi-scan
_exptl_absorpt_process_details
;
CrysAlisPro 1.171.38.41k (Rigaku Oxford Diffraction, 2015)
Empirical absorption correction using spherical harmonics,
 implemented in SCALE3 ABSPACK scaling algorithm.
;
_exptl_crystal_colour Colorless
_exptl_crystal_density_diffrn 1.404
_exptl_crystal_description Block
_exptl_crystal_F_000 288
_exptl_crystal_size_max 0.4
_exptl_crystal_size_mid 0.35
_exptl_crystal_size_min 0.25
_refine_diff_density_max 0.282
_refine_diff_density_min -0.274
_refine_diff_density_rms 0.044
_refine_ls_abs_structure_details
;
 Flack x determined using 1095 quotients [(I+)-(I-)]/[(I+)+(I-)]
 (Parsons, Flack and Wagner, Acta Cryst. B69 (2013) 249-259).
;
_refine_ls_abs_structure_Flack -0.01(2)
_refine_ls_extinction_method none
_refine_ls_goodness_of_fit_ref 1.046
_refine_ls_hydrogen_treatment constr
_refine_ls_matrix_type full
_refine_ls_number_parameters 146
_refine_ls_number_reflns 3193
_refine_ls_number_restraints 1
_refine_ls_restrained_S_all 1.045
_refine_ls_R_factor_all 0.0450
_refine_ls_R_factor_gt 0.0354
_refine_ls_shift/su_max 0.000
_refine_ls_shift/su_mean 0.000
_refine_ls_structure_factor_coef Fsqd
_refine_ls_weighting_details 'w=1/[\s^2^(Fo^2^)+(0.0379P)^2^+0.1511P] where P=(Fo^2^+2Fc^2^)/3'
_refine_ls_weighting_scheme calc
_refine_ls_wR_factor_gt 0.0800
_refine_ls_wR_factor_ref 0.0874
_reflns_Friedel_coverage 0.777
_reflns_Friedel_fraction_full 1.000
_reflns_Friedel_fraction_max 0.850
_reflns_number_gt 2781
_reflns_number_total 3193
_reflns_threshold_expression 'I > 2\s(I)'
_cod_data_source_file ja7b02076_si_003.cif
_cod_data_source_block ty-1102
_cod_database_code 4126175
_shelx_space_group_comment
;
The symmetry employed for this shelxl refinement is uniquely defined
by the following loop, which should always be used as a source of
symmetry information in preference to the above space-group names.
They are only intended as comments.
;
_olex2_refinement_description
;
1. Fixed Uiso
 At 1.2 times of:
  All C(H) groups, All C(H,H) groups
 At 1.5 times of:
  All C(H,H,H) groups
2.a Ternary CH refined with riding coordinates:
 C005(H005), C007(H007), C009(H009)
2.b Secondary CH2 refined with riding coordinates:
 C00A(H00A,H00B)
2.c Aromatic/amide H refined with riding coordinates:
 C00B(H00C), C00C(H00D), C00D(H00E), C00E(H00F), C00F(H00G)
2.d Idealised Me refined as rotating group:
 C00G(H00H,H00I,H00J)
;
_shelx_shelxl_version_number 2014/7
_olex2_submission_special_instructions 'No special instructions were received'

loop_
_space_group_symop_operation_xyz
'x, y, z'
'-x, y+1/2, -z'

loop_
_atom_site_label
_atom_site_type_symbol
_atom_site_fract_x
_atom_site_fract_y
_atom_site_fract_z
_atom_site_U_iso_or_equiv
_atom_site_adp_type
_atom_site_occupancy
_atom_site_site_symmetry_order
_atom_site_calc_flag
_atom_site_refinement_flags_posn
Cl01 Cl 0.41772(8) 0.26917(15) 0.34244(8) 0.0565(2) Uani 1 1 d .
Cl02 Cl 0.67652(9) 0.19886(13) 0.17146(10) 0.0627(3) Uani 1 1 d .
Cl03 Cl 0.47980(10) 0.74859(13) 0.25921(11) 0.0699(3) Uani 1 1 d .
O004 O 0.7010(2) 0.7113(4) 0.1119(2) 0.0643(7) Uani 1 1 d .
C005 C 0.3801(3) 0.3514(5) 0.1821(3) 0.0417(6) Uani 1 1 d .
H005 H 0.3901 0.2278 0.1348 0.050 Uiso 1 1 calc R
C006 C 0.9088(3) 0.6120(5) 0.2901(3) 0.0432(7) Uani 1 1 d .
C007 C 0.4915(3) 0.5124(5) 0.1785(3) 0.0420(6) Uani 1 1 d .
H007 H 0.4687 0.5481 0.0894 0.050 Uiso 1 1 calc R
C008 C 0.7520(3) 0.6021(5) 0.2053(3) 0.0433(7) Uani 1 1 d .
C009 C 0.6512(3) 0.4460(5) 0.2363(3) 0.0405(7) Uani 1 1 d .
H009 H 0.6822 0.4335 0.3285 0.049 Uiso 1 1 calc R
C00A C 0.2222(3) 0.4278(6) 0.1202(3) 0.0505(8) Uani 1 1 d .
H00A H 0.2070 0.5404 0.1712 0.061 Uiso 1 1 calc R
H00B H 0.2069 0.4852 0.0373 0.061 Uiso 1 1 calc R
C00B C 0.9908(4) 0.7812(6) 0.2768(3) 0.0548(8) Uani 1 1 d .
H00C H 0.9463 0.8846 0.2168 0.066 Uiso 1 1 calc R
C00C C 0.9763(4) 0.4601(6) 0.3803(3) 0.0551(9) Uani 1 1 d .
H00D H 0.9221 0.3480 0.3917 0.066 Uiso 1 1 calc R
C00D C 1.1251(4) 0.4752(8) 0.4539(4) 0.0672(11) Uani 1 1 d .
H00E H 1.1710 0.3713 0.5131 0.081 Uiso 1 1 calc R
C00E C 1.2045(4) 0.6426(8) 0.4395(4) 0.0640(11) Uani 1 1 d .
H00F H 1.3041 0.6522 0.4891 0.077 Uiso 1 1 calc R
C00F C 1.1374(4) 0.7965(7) 0.3521(4) 0.0673(10) Uani 1 1 d .
H00G H 1.1914 0.9113 0.3438 0.081 Uiso 1 1 calc R
C00G C 0.1095(4) 0.2580(8) 0.1049(4) 0.0751(11) Uani 1 1 d .
H00H H 0.0131 0.3128 0.0582 0.113 Uiso 1 1 calc GR
H00I H 0.1159 0.2121 0.1870 0.113 Uiso 1 1 calc GR
H00J H 0.1279 0.1414 0.0597 0.113 Uiso 1 1 calc GR

loop_
_atom_site_aniso_label
_atom_site_aniso_U_11
_atom_site_aniso_U_22
_atom_site_aniso_U_33
_atom_site_aniso_U_23
_atom_site_aniso_U_13
_atom_site_aniso_U_12
Cl01 0.0434(4) 0.0667(6) 0.0577(4) 0.0134(4) 0.0172(3) -0.0006(4)
Cl02 0.0463(4) 0.0496(5) 0.0893(7) -0.0180(4) 0.0225(4) 0.0013(4)
Cl03 0.0634(5) 0.0402(4) 0.1157(8) -0.0168(5) 0.0448(5) -0.0046(4)
O004 0.0511(12) 0.0752(18) 0.0620(14) 0.0243(14) 0.0164(11) -0.0072(13)
C005 0.0374(14) 0.0414(16) 0.0452(15) -0.0024(12) 0.0145(12) -0.0014(12)
C006 0.0391(15) 0.0504(17) 0.0445(15) -0.0018(14) 0.0209(12) -0.0032(13)
C007 0.0371(14) 0.0391(16) 0.0507(17) 0.0008(13) 0.0180(13) 0.0006(12)
C008 0.0420(15) 0.0434(16) 0.0487(16) 0.0000(14) 0.0219(13) -0.0033(13)
C009 0.0366(14) 0.0359(16) 0.0485(16) -0.0021(12) 0.0159(13) -0.0016(12)
C00A 0.0363(15) 0.057(2) 0.0548(18) 0.0016(16) 0.0132(14) 0.0008(14)
C00B 0.0497(16) 0.056(2) 0.0645(19) -0.0020(18) 0.0279(14) -0.0085(16)
C00C 0.0430(17) 0.067(2) 0.055(2) 0.0055(17) 0.0181(15) -0.0042(16)
C00D 0.0480(19) 0.093(3) 0.055(2) 0.008(2) 0.0126(17) 0.006(2)
C00E 0.0347(15) 0.097(3) 0.058(2) -0.022(2) 0.0143(14) -0.0115(18)
C00F 0.0495(18) 0.081(3) 0.078(2) -0.017(2) 0.0318(18) -0.023(2)
C00G 0.0391(16) 0.083(3) 0.095(3) 0.004(3) 0.0162(17) -0.012(2)

loop_
_atom_type_symbol
_atom_type_description
_atom_type_scat_dispersion_real
_atom_type_scat_dispersion_imag
_atom_type_scat_source
C C 0.0033 0.0016 'International Tables Vol C Tables 4.2.6.8 and 6.1.1.4'
H H 0.0000 0.0000 'International Tables Vol C Tables 4.2.6.8 and 6.1.1.4'
Cl Cl 0.1484 0.1585 'International Tables Vol C Tables 4.2.6.8 and 6.1.1.4'
O O 0.0106 0.0060 'International Tables Vol C Tables 4.2.6.8 and 6.1.1.4'

loop_
_geom_angle_atom_site_label_1
_geom_angle_atom_site_label_2
_geom_angle_atom_site_label_3
_geom_angle
Cl01 C005 H005 107.5
C007 C005 Cl01 110.8(2)
C007 C005 H005 107.5
C007 C005 C00A 113.3(3)
C00A C005 Cl01 110.0(2)
C00A C005 H005 107.5
C00B C006 C008 117.9(3)
C00C C006 C008 122.9(3)
C00C C006 C00B 119.2(3)
Cl03 C007 H007 107.7
C005 C007 Cl03 111.4(2)
C005 C007 H007 107.7
C005 C007 C009 116.3(2)
C009 C007 Cl03 105.68(19)
C009 C007 H007 107.7
O004 C008 C006 122.0(3)
O004 C008 C009 119.1(3)
C006 C008 C009 118.9(3)
Cl02 C009 H009 109.6
C007 C009 Cl02 110.45(19)
C007 C009 C008 112.0(2)
C007 C009 H009 109.6
C008 C009 Cl02 105.5(2)
C008 C009 H009 109.6
C005 C00A H00A 108.8
C005 C00A H00B 108.8
H00A C00A H00B 107.7
C00G C00A C005 113.7(3)
C00G C00A H00A 108.8
C00G C00A H00B 108.8
C006 C00B H00C 119.9
C00F C00B C006 120.3(4)
C00F C00B H00C 119.9
C006 C00C H00D 120.0
C006 C00C C00D 119.9(3)
C00D C00C H00D 120.0
C00C C00D H00E 119.9
C00E C00D C00C 120.2(4)
C00E C00D H00E 119.9
C00D C00E H00F 119.9
C00D C00E C00F 120.2(3)
C00F C00E H00F 119.9
C00B C00F H00G 119.9
C00E C00F C00B 120.2(4)
C00E C00F H00G 119.9
C00A C00G H00H 109.5
C00A C00G H00I 109.5
C00A C00G H00J 109.5
H00H C00G H00I 109.5
H00H C00G H00J 109.5
H00I C00G H00J 109.5

loop_
_geom_bond_atom_site_label_1
_geom_bond_atom_site_label_2
_geom_bond_distance
Cl01 C005 1.799(3)
Cl02 C009 1.796(3)
Cl03 C007 1.789(3)
O004 C008 1.209(4)
C005 H005 0.9800
C005 C007 1.514(4)
C005 C00A 1.523(4)
C006 C008 1.479(4)
C006 C00B 1.389(5)
C006 C00C 1.383(5)
C007 H007 0.9800
C007 C009 1.517(4)
C008 C009 1.539(4)
C009 H009 0.9800
C00A H00A 0.9700
C00A H00B 0.9700
C00A C00G 1.511(5)
C00B H00C 0.9300
C00B C00F 1.374(5)
C00C H00D 0.9300
C00C C00D 1.388(5)
C00D H00E 0.9300
C00D C00E 1.368(6)
C00E H00F 0.9300
C00E C00F 1.374(6)
C00F H00G 0.9300
C00G H00H 0.9600
C00G H00I 0.9600
C00G H00J 0.9600

loop_
_geom_torsion_atom_site_label_1
_geom_torsion_atom_site_label_2
_geom_torsion_atom_site_label_3
_geom_torsion_atom_site_label_4
_geom_torsion
Cl01 C005 C007 Cl03 -64.2(2)
Cl01 C005 C007 C009 57.0(3)
Cl01 C005 C00A C00G -64.5(3)
Cl03 C007 C009 Cl02 175.91(16)
Cl03 C007 C009 C008 -66.8(3)
O004 C008 C009 Cl02 95.9(3)
O004 C008 C009 C007 -24.3(4)
C005 C007 C009 Cl02 51.8(3)
C005 C007 C009 C008 169.0(3)
C006 C008 C009 Cl02 -83.4(3)
C006 C008 C009 C007 156.4(3)
C006 C00B C00F C00E 1.1(6)
C006 C00C C00D C00E 1.6(6)
C007 C005 C00A C00G 170.9(3)
C008 C006 C00B C00F -179.1(3)
C008 C006 C00C C00D 177.8(3)
C00A C005 C007 Cl03 59.9(3)
C00A C005 C007 C009 -178.9(3)
C00B C006 C008 O004 14.0(5)
C00B C006 C008 C009 -166.8(3)
C00B C006 C00C C00D -1.7(5)
C00C C006 C008 O004 -165.5(4)
C00C C006 C008 C009 13.7(4)
C00C C006 C00B C00F 0.3(5)
C00C C00D C00E C00F -0.1(6)
C00D C00E C00F C00B -1.2(6)
